data_1543784
loop_
_publ_author_name
'Qiu, Dachuan'
'He, Jia'
'Yue, Xiao'
'Shi, Jiarong'
'Li, Yang'

_publ_section_title
;
 Diamination of Domino Aryne Precursor with Sulfonamides.
;
_journal_issue 13
_journal_name_full 'Organic letters'
_journal_page_first 3130
_journal_page_last 3133
_journal_paper_doi 10.1021/acs.orglett.6b01334
_journal_volume 18
_journal_year 2016
_chemical_formula_sum 'C20 H14 F6 N2 O4 S2'
_chemical_formula_weight 524.45
_chemical_name_systematic
; 
 ? 
;
_space_group_IT_number 2
_symmetry_cell_setting triclinic
_symmetry_space_group_name_Hall '-P 1'
_symmetry_space_group_name_H-M 'P -1'
_atom_sites_solution_hydrogens geom
_atom_sites_solution_primary direct
_atom_sites_solution_secondary difmap
_audit_creation_method SHELXL-97
_cell_angle_alpha 84.916(3)
_cell_angle_beta 69.397(3)
_cell_angle_gamma 79.875(3)
_cell_formula_units_Z 2
_cell_length_a 9.2794(3)
_cell_length_b 11.1179(4)
_cell_length_c 12.0380(4)
_cell_measurement_reflns_used 3735
_cell_measurement_temperature 293(2)
_cell_measurement_theta_max 26.37
_cell_measurement_theta_min 3.24
_cell_volume 1143.91(7)
_computing_structure_refinement 'SHELXL-97 (Sheldrick, 2008)'
_computing_structure_solution 'SHELXS-97 (Sheldrick, 2008)'
_diffrn_ambient_temperature 293(2)
_diffrn_measured_fraction_theta_full 0.990
_diffrn_measured_fraction_theta_max 0.990
_diffrn_measurement_device_type 'multiwire proportional'
_diffrn_measurement_method 'phi and omega scans'
_diffrn_radiation_monochromator graphite
_diffrn_radiation_source 'fine-focus sealed tube'
_diffrn_radiation_type MoK\a
_diffrn_radiation_wavelength 0.71073
_diffrn_reflns_av_R_equivalents 0.0166
_diffrn_reflns_av_sigmaI/netI 0.0292
_diffrn_reflns_limit_h_max 11
_diffrn_reflns_limit_h_min -11
_diffrn_reflns_limit_k_max 13
_diffrn_reflns_limit_k_min -13
_diffrn_reflns_limit_l_max 15
_diffrn_reflns_limit_l_min -15
_diffrn_reflns_number 8025
_diffrn_reflns_theta_full 26.37
_diffrn_reflns_theta_max 26.37
_diffrn_reflns_theta_min 3.24
_exptl_absorpt_coefficient_mu 0.311
_exptl_crystal_colour 'light yellow'
_exptl_crystal_density_diffrn 1.523
_exptl_crystal_density_method 'not measured'
_exptl_crystal_description block
_exptl_crystal_F_000 532
_exptl_crystal_size_max 0.2
_exptl_crystal_size_mid 0.15
_exptl_crystal_size_min 0.15
_refine_diff_density_max 0.287
_refine_diff_density_min -0.343
_refine_diff_density_rms 0.052
_refine_ls_extinction_method none
_refine_ls_goodness_of_fit_ref 1.054
_refine_ls_hydrogen_treatment constr
_refine_ls_matrix_type full
_refine_ls_number_parameters 307
_refine_ls_number_reflns 4625
_refine_ls_number_restraints 0
_refine_ls_restrained_S_all 1.054
_refine_ls_R_factor_all 0.0602
_refine_ls_R_factor_gt 0.0487
_refine_ls_shift/su_max 0.000
_refine_ls_shift/su_mean 0.000
_refine_ls_structure_factor_coef Fsqd
_refine_ls_weighting_details 'calc w=1/[\s^2^(Fo^2^)+(0.0525P)^2^+0.5039P] where P=(Fo^2^+2Fc^2^)/3'
_refine_ls_weighting_scheme calc
_refine_ls_wR_factor_gt 0.1208
_refine_ls_wR_factor_ref 0.1309
_reflns_number_gt 3735
_reflns_number_total 4625
_reflns_threshold_expression >2sigma(I)
_cod_data_source_file ol6b01334_si_002.cif
_cod_data_source_block dc1copy
_cod_depositor_comments
;
The following automatic conversions were performed:

'_symmetry_cell_setting' value 'Triclinic' changed to 'triclinic'
according to
/usr/data/users/saulius/crontab/automatic-downloads/current/ACS/lib/dictionaries/cif_core.dic
dictionary named 'cif_core.dic' version 2.4.2 from 2011-04-26.

Automatic conversion script
Id: cif_fix_values 4268 2015-11-12 08:31:59Z antanas 
;
_cod_original_sg_symbol_H-M P-1
_cod_database_code 1543784

loop_
_symmetry_equiv_pos_as_xyz
'x, y, z'
'-x, -y, -z'

loop_
_atom_site_label
_atom_site_type_symbol
_atom_site_fract_x
_atom_site_fract_y
_atom_site_fract_z
_atom_site_U_iso_or_equiv
_atom_site_adp_type
_atom_site_occupancy
_atom_site_symmetry_multiplicity
_atom_site_calc_flag
_atom_site_refinement_flags
S2 S 0.28768(7) 0.11463(5) 0.95172(5) 0.05018(18) Uani 1 1 d .
S1 S 0.28990(7) 0.29591(7) 1.42396(5) 0.0582(2) Uani 1 1 d .
C3 C 0.5349(3) 0.2160(2) 0.81689(18) 0.0423(5) Uani 1 1 d .
C4 C 0.4051(3) 0.2763(2) 1.11263(18) 0.0426(5) Uani 1 1 d .
H4A H 0.4476 0.1961 1.1248 0.051 Uiso 1 1 calc R
C5 C 0.3780(3) 0.3641(2) 1.19541(18) 0.0442(5) Uani 1 1 d .
O3 O 0.2058(2) 0.10653(17) 1.07501(14) 0.0610(5) Uani 1 1 d .
O2 O 0.1405(2) 0.3466(2) 1.42169(18) 0.0820(6) Uani 1 1 d .
N1 N 0.4198(2) 0.32986(19) 1.30101(15) 0.0496(5) Uani 1 1 d .
N2 N 0.3967(2) 0.21926(17) 0.92336(15) 0.0441(4) Uani 1 1 d .
C10 C 0.3675(3) 0.3101(2) 1.01145(18) 0.0419(5) Uani 1 1 d .
O1 O 0.3389(3) 0.3129(2) 1.51927(15) 0.0849(7) Uani 1 1 d .
C12 C 0.6218(4) 0.4269(3) 1.3280(2) 0.0627(7) Uani 1 1 d .
H12A H 0.5473 0.4943 1.3592 0.075 Uiso 1 1 calc R
C13 C 0.3165(3) 0.4835(2) 1.1774(2) 0.0553(6) Uani 1 1 d .
H13A H 0.2987 0.5416 1.2336 0.066 Uiso 1 1 calc R
C14 C 0.7770(4) 0.4248(4) 1.3163(3) 0.0833(10) Uani 1 1 d .
H14A H 0.8067 0.4913 1.3396 0.100 Uiso 1 1 calc R
F1 F 0.1972(3) 0.0931(2) 1.52204(18) 0.1209(8) Uani 1 1 d .
C16 C 0.6796(3) 0.1797(2) 0.8269(2) 0.0559(6) Uani 1 1 d .
H16A H 0.6887 0.1557 0.9005 0.067 Uiso 1 1 calc R
O4 O 0.3716(3) 0.01006(17) 0.88529(18) 0.0787(6) Uani 1 1 d .
F6 F 0.0225(3) 0.1085(3) 0.9270(2) 0.1299(9) Uani 1 1 d .
C19 C 0.7971(3) 0.2141(3) 0.6182(2) 0.0731(8) Uani 1 1 d .
H19A H 0.8860 0.2149 0.5511 0.088 Uiso 1 1 calc R
C20 C 0.5200(3) 0.2499(2) 0.7085(2) 0.0559(6) Uani 1 1 d .
H20A H 0.4219 0.2740 0.7022 0.067 Uiso 1 1 calc R
C21 C 0.8108(3) 0.1791(3) 0.7269(3) 0.0711(8) Uani 1 1 d .
H21A H 0.9090 0.1549 0.7329 0.085 Uiso 1 1 calc R
F5 F 0.1859(3) 0.1769(4) 0.7749(2) 0.1707(15) Uani 1 1 d .
C23 C 0.3071(3) 0.4298(2) 0.9916(2) 0.0523(6) Uani 1 1 d .
H23A H 0.2839 0.4518 0.9227 0.063 Uiso 1 1 calc R
C24 C 0.5806(3) 0.3278(2) 1.29255(19) 0.0506(6) Uani 1 1 d .
F2 F 0.4332(3) 0.0729(2) 1.4106(3) 0.1539(12) Uani 1 1 d .
C26 C 0.6896(3) 0.2279(3) 1.2472(3) 0.0773(9) Uani 1 1 d .
H26A H 0.6611 0.1612 1.2232 0.093 Uiso 1 1 calc R
C27 C 0.6529(3) 0.2478(3) 0.6087(2) 0.0716(8) Uani 1 1 d .
H27A H 0.6439 0.2694 0.5347 0.086 Uiso 1 1 calc R
F3 F 0.2584(4) 0.1028(2) 1.3345(2) 0.1475(12) Uani 1 1 d .
C29 C 0.1335(5) 0.1737(4) 0.8905(3) 0.0909(11) Uani 1 1 d .
C30 C 0.2815(3) 0.5162(2) 1.0751(2) 0.0606(7) Uani 1 1 d .
H30A H 0.2406 0.5967 1.0625 0.073 Uiso 1 1 calc R
C31 C 0.2959(5) 0.1319(4) 1.4218(3) 0.0871(10) Uani 1 1 d .
C32 C 0.8859(4) 0.3254(4) 1.2708(3) 0.0944(12) Uani 1 1 d .
H32A H 0.9895 0.3247 1.2624 0.113 Uiso 1 1 calc R
F4 F 0.0735(3) 0.2851(3) 0.9235(4) 0.1689(15) Uani 1 1 d .
C34 C 0.8428(4) 0.2276(4) 1.2378(4) 0.1025(13) Uani 1 1 d .
H34A H 0.9171 0.1595 1.2085 0.123 Uiso 1 1 calc R

loop_
_atom_site_aniso_label
_atom_site_aniso_U_11
_atom_site_aniso_U_22
_atom_site_aniso_U_33
_atom_site_aniso_U_23
_atom_site_aniso_U_13
_atom_site_aniso_U_12
S2 0.0588(4) 0.0525(4) 0.0441(3) 0.0009(3) -0.0207(3) -0.0160(3)
S1 0.0495(4) 0.0873(5) 0.0358(3) -0.0058(3) -0.0136(3) -0.0055(3)
C3 0.0476(12) 0.0463(12) 0.0343(10) -0.0027(9) -0.0148(9) -0.0089(9)
C4 0.0478(12) 0.0440(11) 0.0375(11) -0.0009(9) -0.0177(9) -0.0045(9)
C5 0.0443(12) 0.0548(13) 0.0356(11) -0.0041(9) -0.0161(9) -0.0070(10)
O3 0.0655(11) 0.0708(11) 0.0459(9) 0.0073(8) -0.0146(8) -0.0225(9)
O2 0.0462(10) 0.1228(18) 0.0661(12) -0.0002(12) -0.0132(9) 0.0009(11)
N1 0.0457(10) 0.0708(13) 0.0346(9) -0.0060(9) -0.0163(8) -0.0077(9)
N2 0.0512(11) 0.0506(10) 0.0331(9) -0.0036(8) -0.0147(8) -0.0127(8)
C10 0.0471(12) 0.0448(11) 0.0358(10) -0.0036(9) -0.0161(9) -0.0075(9)
O1 0.0812(14) 0.142(2) 0.0366(9) -0.0084(11) -0.0214(9) -0.0236(14)
C12 0.0783(19) 0.0633(16) 0.0573(15) -0.0004(12) -0.0324(14) -0.0203(14)
C13 0.0647(16) 0.0506(13) 0.0540(14) -0.0128(11) -0.0249(12) -0.0020(11)
C14 0.093(2) 0.108(3) 0.0719(19) 0.0078(18) -0.0407(18) -0.054(2)
F1 0.1273(19) 0.1318(18) 0.0832(14) 0.0353(13) -0.0082(13) -0.0456(15)
C16 0.0552(14) 0.0687(16) 0.0489(13) 0.0018(12) -0.0265(11) -0.0061(12)
O4 0.0941(15) 0.0601(11) 0.0758(13) -0.0206(10) -0.0119(11) -0.0232(10)
F6 0.1098(16) 0.187(2) 0.1376(19) 0.0621(17) -0.0786(15) -0.0955(17)
C19 0.0553(16) 0.103(2) 0.0509(15) -0.0051(15) -0.0045(12) -0.0129(15)
C20 0.0514(14) 0.0766(17) 0.0413(12) 0.0041(11) -0.0198(10) -0.0091(12)
C21 0.0471(14) 0.098(2) 0.0671(18) -0.0046(16) -0.0204(13) -0.0048(14)
F5 0.141(2) 0.333(4) 0.0865(16) 0.076(2) -0.0783(16) -0.122(3)
C23 0.0636(15) 0.0506(13) 0.0474(13) 0.0024(10) -0.0272(11) -0.0061(11)
C24 0.0489(13) 0.0711(16) 0.0360(11) -0.0061(10) -0.0183(10) -0.0098(11)
F2 0.119(2) 0.0996(17) 0.192(3) 0.0349(17) -0.013(2) 0.0108(15)
C26 0.0514(15) 0.098(2) 0.085(2) -0.0409(18) -0.0211(15) -0.0029(15)
C27 0.0683(18) 0.106(2) 0.0380(13) 0.0056(14) -0.0165(12) -0.0150(16)
F3 0.263(4) 0.1118(17) 0.0926(16) 0.0093(13) -0.064(2) -0.091(2)
C29 0.094(2) 0.115(3) 0.096(3) 0.039(2) -0.061(2) -0.057(2)
C30 0.0767(18) 0.0450(13) 0.0650(16) -0.0038(12) -0.0353(14) 0.0018(12)
C31 0.091(3) 0.095(2) 0.0627(19) 0.0150(18) -0.0139(17) -0.019(2)
C32 0.0556(18) 0.160(4) 0.078(2) -0.010(2) -0.0272(16) -0.030(2)
F4 0.134(2) 0.113(2) 0.316(5) 0.035(2) -0.161(3) -0.0089(17)
C34 0.0487(17) 0.144(3) 0.114(3) -0.051(3) -0.0240(18) 0.002(2)

loop_
_atom_type_symbol
_atom_type_description
_atom_type_scat_dispersion_real
_atom_type_scat_dispersion_imag
_atom_type_scat_source
C C 0.0033 0.0016 'International Tables Vol C Tables 4.2.6.8 and 6.1.1.4'
H H 0.0000 0.0000 'International Tables Vol C Tables 4.2.6.8 and 6.1.1.4'
N N 0.0061 0.0033 'International Tables Vol C Tables 4.2.6.8 and 6.1.1.4'
F F 0.0171 0.0103 'International Tables Vol C Tables 4.2.6.8 and 6.1.1.4'
S S 0.1246 0.1234 'International Tables Vol C Tables 4.2.6.8 and 6.1.1.4'
O O 0.0106 0.0060 'International Tables Vol C Tables 4.2.6.8 and 6.1.1.4'

loop_
_geom_angle_atom_site_label_1
_geom_angle_atom_site_label_2
_geom_angle_atom_site_label_3
_geom_angle
O3 S2 O4 121.89(12)
O3 S2 N2 109.95(10)
O4 S2 N2 109.60(11)
O3 S2 C29 103.16(15)
O4 S2 C29 105.11(18)
N2 S2 C29 105.65(13)
O2 S1 O1 122.27(13)
O2 S1 N1 109.41(11)
O1 S1 N1 109.16(12)
O2 S1 C31 104.41(17)
O1 S1 C31 104.90(17)
N1 S1 C31 105.21(13)
C20 C3 C16 120.8(2)
C20 C3 N2 120.0(2)
C16 C3 N2 119.12(19)
C10 C4 C5 118.7(2)
C13 C5 C4 121.0(2)
C13 C5 N1 119.91(19)
C4 C5 N1 119.11(19)
C24 N1 C5 118.47(18)
C24 N1 S1 121.19(15)
C5 N1 S1 120.34(15)
C10 N2 C3 119.15(17)
C10 N2 S2 119.52(14)
C3 N2 S2 120.95(14)
C23 C10 C4 121.0(2)
C23 C10 N2 119.69(19)
C4 C10 N2 119.31(19)
C24 C12 C14 118.9(3)
C5 C13 C30 119.6(2)
C32 C14 C12 120.3(3)
C3 C16 C21 119.3(2)
C27 C19 C21 120.0(3)
C3 C20 C27 119.1(2)
C19 C21 C16 120.3(3)
C30 C23 C10 119.4(2)
C26 C24 C12 120.8(2)
C26 C24 N1 119.6(2)
C12 C24 N1 119.6(2)
C24 C26 C34 119.1(3)
C19 C27 C20 120.4(2)
F6 C29 F4 107.7(4)
F6 C29 F5 108.6(3)
F4 C29 F5 106.8(3)
F6 C29 S2 111.2(2)
F4 C29 S2 110.4(2)
F5 C29 S2 112.0(3)
C13 C30 C23 120.3(2)
F2 C31 F3 107.7(4)
F2 C31 F1 107.6(3)
F3 C31 F1 108.1(3)
F2 C31 S1 111.6(3)
F3 C31 S1 111.4(3)
F1 C31 S1 110.3(3)
C34 C32 C14 120.0(3)
C32 C34 C26 120.8(3)

loop_
_geom_bond_atom_site_label_1
_geom_bond_atom_site_label_2
_geom_bond_distance
S2 O3 1.4125(17)
S2 O4 1.4162(19)
S2 N2 1.6104(19)
S2 C29 1.830(4)
S1 O2 1.411(2)
S1 O1 1.4118(19)
S1 N1 1.610(2)
S1 C31 1.817(4)
C3 C20 1.373(3)
C3 C16 1.376(3)
C3 N2 1.457(3)
C4 C10 1.385(3)
C4 C5 1.386(3)
C5 C13 1.380(3)
C5 N1 1.456(3)
N1 C24 1.456(3)
N2 C10 1.453(3)
C10 C23 1.384(3)
C12 C24 1.375(3)
C12 C14 1.393(4)
C13 C30 1.383(3)
C14 C32 1.367(5)
F1 C31 1.323(4)
C16 C21 1.378(4)
F6 C29 1.290(4)
C19 C27 1.367(4)
C19 C21 1.374(4)
C20 C27 1.385(4)
F5 C29 1.302(4)
C23 C30 1.384(3)
C24 C26 1.370(4)
F2 C31 1.293(4)
C26 C34 1.385(4)
F3 C31 1.300(4)
C29 F4 1.301(5)
C32 C34 1.356(5)
